data_7134087
loop_
_publ_author_name
'Chakraborty, Supratim'
'Gorski, Aleksander'
'Danylyuk, Oksana'
'Niemirowicz-Laskowska, Katarzyna'
'Car, Halina'
'Michalak, Micha\/l'

_publ_section_title
;
 NHC-Au-Xanthate Complexes
;
_journal_name_full 'Chemical Communications'
_journal_paper_doi 10.1039/D4CC05193A
_journal_year 2025
_chemical_formula_moiety 'C25 H37 Au N2 O S2'
_chemical_formula_sum 'C25 H37 Au N2 O S2'
_chemical_formula_weight 642.65
_space_group_crystal_system monoclinic
_space_group_IT_number 14
_space_group_name_Hall '-P 2yn'
_space_group_name_H-M_alt 'P 1 21/n 1'
_atom_sites_solution_hydrogens geom
_atom_sites_solution_primary direct
_audit_creation_method SHELXL-2019/3
_audit_update_record
;
2024-10-30 deposited with the CCDC.	2024-12-23 downloaded from the CCDC.
;
_cell_angle_alpha 90
_cell_angle_beta 103.124(2)
_cell_angle_gamma 90
_cell_formula_units_Z 4
_cell_length_a 10.7924(2)
_cell_length_b 21.8418(4)
_cell_length_c 11.5554(2)
_cell_measurement_reflns_used 16615
_cell_measurement_temperature 100.0(1)
_cell_measurement_theta_max 30.030
_cell_measurement_theta_min 2.134
_cell_volume 2652.76(9)
_computing_cell_refinement 'CrysAlisPro 1.171.40.84a (Rigaku OD, 2020)'
_computing_data_collection 'CrysAlisPro 1.171.40.84a (Rigaku OD, 2020)'
_computing_data_reduction 'CrysAlisPro 1.171.40.84a (Rigaku OD, 2020)'
_computing_structure_refinement 'SHELXL-2019/2 (Sheldrick, 2019)'
_computing_structure_solution 'SHELXS-97 (Sheldrick, 1990)'
_diffrn_ambient_temperature 100.0(1)
_diffrn_detector_area_resol_mean 16.2974
_diffrn_measured_fraction_theta_full 1.000
_diffrn_measured_fraction_theta_max 0.931
_diffrn_measurement_device_type 'SuperNova, Dual, Cu at home/near, Eos'
_diffrn_measurement_method '\w scans'
_diffrn_radiation_type MoK\a
_diffrn_radiation_wavelength 0.71073
_diffrn_reflns_av_R_equivalents 0.0741
_diffrn_reflns_av_unetI/netI 0.0480
_diffrn_reflns_Laue_measured_fraction_full 1.000
_diffrn_reflns_Laue_measured_fraction_max 0.931
_diffrn_reflns_limit_h_max 14
_diffrn_reflns_limit_h_min -14
_diffrn_reflns_limit_k_max 30
_diffrn_reflns_limit_k_min -29
_diffrn_reflns_limit_l_max 16
_diffrn_reflns_limit_l_min -16
_diffrn_reflns_number 42924
_diffrn_reflns_point_group_measured_fraction_full 1.000
_diffrn_reflns_point_group_measured_fraction_max 0.931
_diffrn_reflns_theta_full 25.242
_diffrn_reflns_theta_max 30.062
_diffrn_reflns_theta_min 2.036
_diffrn_source 'micro-focus sealed X-ray tube'
_exptl_absorpt_coefficient_mu 5.722
_exptl_absorpt_correction_T_max 1.00000
_exptl_absorpt_correction_T_min 0.38049
_exptl_absorpt_correction_type multi-scan
_exptl_absorpt_process_details
;
CrysAlisPro 1.171.40.84a (Rigaku Oxford Diffraction, 2020)
Empirical absorption correction using spherical harmonics,
implemented in SCALE3 ABSPACK scaling algorithm.
;
_exptl_crystal_colour yellow
_exptl_crystal_density_diffrn 1.609
_exptl_crystal_description prism
_exptl_crystal_F_000 1280
_exptl_crystal_size_max 0.17
_exptl_crystal_size_mid 0.08
_exptl_crystal_size_min 0.02
_refine_diff_density_max 1.994
_refine_diff_density_min -1.445
_refine_diff_density_rms 0.143
_refine_ls_extinction_method none
_refine_ls_goodness_of_fit_ref 1.061
_refine_ls_hydrogen_treatment constr
_refine_ls_matrix_type full
_refine_ls_number_parameters 335
_refine_ls_number_reflns 7253
_refine_ls_number_restraints 247
_refine_ls_restrained_S_all 1.046
_refine_ls_R_factor_all 0.0459
_refine_ls_R_factor_gt 0.0365
_refine_ls_shift/su_max 0.001
_refine_ls_shift/su_mean 0.000
_refine_ls_structure_factor_coef Fsqd
_refine_ls_weighting_details 'w=1/[\s^2^(Fo^2^)+(0.0432P)^2^+1.6539P] where P=(Fo^2^+2Fc^2^)/3'
_refine_ls_weighting_scheme calc
_refine_ls_wR_factor_gt 0.0854
_refine_ls_wR_factor_ref 0.0934
_reflns_Friedel_coverage 0.000
_reflns_number_gt 6195
_reflns_number_total 7253
_reflns_threshold_expression 'I > 2\s(I)'
_cod_data_source_file d4cc05193a3.cif
_cod_data_source_block shelx_CCDC8
_cod_original_sg_symbol_H-M 'P 21/n'
_cod_database_code 7134087
_shelx_shelxl_version_number 2019/3
_shelx_space_group_comment
;
The symmetry employed for this shelxl refinement is uniquely defined
by the following loop, which should always be used as a source of
symmetry information in preference to the above space-group names.
They are only intended as comments.
;

loop_
_space_group_symop_operation_xyz
'x, y, z'
'-x+1/2, y+1/2, -z+1/2'
'-x, -y, -z'
'x-1/2, -y-1/2, z-1/2'

loop_
_atom_site_label
_atom_site_type_symbol
_atom_site_fract_x
_atom_site_fract_y
_atom_site_fract_z
_atom_site_U_iso_or_equiv
_atom_site_adp_type
_atom_site_occupancy
_atom_site_site_symmetry_order
_atom_site_calc_flag
_atom_site_refinement_flags_posn
_atom_site_refinement_flags_adp
_atom_site_refinement_flags_occupancy
_atom_site_disorder_assembly
_atom_site_disorder_group
Au1 Au 0.84008(2) 0.19913(2) 0.40174(2) 0.02516(7) Uani 1 1 d . . . . .
S1 S 0.62524(11) 0.19038(4) 0.32275(10) 0.0298(2) Uani 1 1 d . . . . .
S2 S 0.69431(10) 0.06481(5) 0.43094(10) 0.0361(2) Uani 1 1 d . . . . .
N1 N 1.1096(3) 0.24863(16) 0.4498(3) 0.0319(8) Uani 1 1 d . . . . .
N2 N 1.0919(3) 0.17591(17) 0.5703(3) 0.0319(8) Uani 1 1 d . . . . .
O1 O 0.4660(3) 0.10754(13) 0.3307(3) 0.0319(6) Uani 1 1 d . . . . .
C1 C 1.0245(5) 0.2088(2) 0.4770(4) 0.0317(9) Uani 1 1 d . . . . .
C2 C 1.2276(4) 0.2407(2) 0.5250(4) 0.0386(10) Uani 1 1 d . . . . .
H2 H 1.302802 0.262934 0.522987 0.046 Uiso 1 1 calc R U . . .
C3 C 1.2168(5) 0.1964(2) 0.6008(4) 0.0380(11) Uani 1 1 d . . . . .
H3 H 1.282178 0.181562 0.663946 0.046 Uiso 1 1 calc R U . . .
C4 C 1.0792(5) 0.29241(19) 0.3543(4) 0.0338(10) Uani 1 1 d . . . . .
C5 C 1.0388(5) 0.3508(2) 0.3789(4) 0.0390(11) Uani 1 1 d . . . . .
C6 C 1.0115(6) 0.3918(2) 0.2842(4) 0.0510(14) Uani 1 1 d . . . . .
H6 H 0.983894 0.432028 0.296934 0.061 Uiso 1 1 calc R U . . .
C7 C 1.0240(6) 0.3750(2) 0.1714(4) 0.0549(15) Uani 1 1 d . . . . .
H7 H 1.004103 0.403780 0.108207 0.066 Uiso 1 1 calc R U . . .
C8 C 1.0642(5) 0.3182(2) 0.1502(4) 0.0437(12) Uani 1 1 d . . . . .
H8 H 1.072145 0.307680 0.072402 0.052 Uiso 1 1 calc R U . . .
C9 C 1.0944(4) 0.2745(2) 0.2415(4) 0.0329(9) Uani 1 1 d . . . . .
C10 C 1.0303(5) 0.3703(2) 0.5022(4) 0.0460(13) Uani 1 1 d . . . . .
H10 H 1.036970 0.332749 0.552608 0.055 Uiso 1 1 calc R U . . .
C11 C 0.9055(8) 0.4013(3) 0.5037(5) 0.082(2) Uani 1 1 d . . . . .
H11A H 0.894432 0.437087 0.451334 0.124 Uiso 1 1 calc R U . . .
H11B H 0.905626 0.414260 0.584913 0.124 Uiso 1 1 calc R U . . .
H11C H 0.835393 0.372463 0.475904 0.124 Uiso 1 1 calc R U . . .
C12 C 1.1447(8) 0.4118(3) 0.5551(5) 0.087(3) Uani 1 1 d . . . . .
H12A H 1.223567 0.388139 0.565480 0.131 Uiso 1 1 calc R U . . .
H12B H 1.135989 0.427484 0.632371 0.131 Uiso 1 1 calc R U . . .
H12C H 1.147195 0.446206 0.501242 0.131 Uiso 1 1 calc R U . . .
C13 C 1.0475(6) 0.1772(3) 0.1262(7) 0.083(3) Uani 1 1 d . . . . .
H13A H 1.037792 0.196998 0.048584 0.125 Uiso 1 1 calc R U . . .
H13B H 0.965368 0.176855 0.148944 0.125 Uiso 1 1 calc R U . . .
H13C H 1.077038 0.135014 0.121552 0.125 Uiso 1 1 calc R U . . .
C14 C 1.2713(6) 0.2189(4) 0.1871(7) 0.090(3) Uani 1 1 d . . . . .
H14A H 1.259776 0.237569 0.108249 0.134 Uiso 1 1 calc R U . . .
H14B H 1.310574 0.178507 0.186714 0.134 Uiso 1 1 calc R U . . .
H14C H 1.326357 0.245076 0.246106 0.134 Uiso 1 1 calc R U . . .
C15 C 1.1438(4) 0.2122(2) 0.2183(4) 0.0376(10) Uani 1 1 d . . . . .
H15 H 1.157629 0.188587 0.294272 0.045 Uiso 1 1 calc R U . . .
C16 C 1.0363(4) 0.12704(18) 0.6314(3) 0.0294(8) Uani 1 1 d . U . . .
H16 H 0.953622 0.114790 0.577843 0.035 Uiso 1 1 calc R U . A 1
C17 C 1.1274(11) 0.0672(4) 0.6514(12) 0.035(2) Uani 0.542(17) 1 d D U P B 1
H17A H 1.144197 0.054436 0.574181 0.042 Uiso 0.542(17) 1 calc R U P B 1
H17B H 1.209903 0.077980 0.704835 0.042 Uiso 0.542(17) 1 calc R U P B 1
C18 C 1.0687(11) 0.0134(4) 0.7050(12) 0.033(2) Uani 0.542(17) 1 d D U P B 1
H18A H 1.115592 -0.024365 0.694393 0.039 Uiso 0.542(17) 1 calc R U P B 1
H18B H 0.979608 0.008166 0.660182 0.039 Uiso 0.542(17) 1 calc R U P B 1
C19 C 1.0696(11) 0.0204(5) 0.8381(12) 0.040(3) Uani 0.542(17) 1 d D U P B 1
H19A H 1.069300 -0.021102 0.872454 0.048 Uiso 0.542(17) 1 calc R U P B 1
H19B H 1.150668 0.040171 0.877736 0.048 Uiso 0.542(17) 1 calc R U P B 1
C20 C 0.9618(16) 0.0565(5) 0.8691(11) 0.046(3) Uani 0.542(17) 1 d D U P B 1
H20A H 0.990595 0.071186 0.951861 0.056 Uiso 0.542(17) 1 calc R U P B 1
H20B H 0.890001 0.028033 0.867269 0.056 Uiso 0.542(17) 1 calc R U P B 1
C21 C 0.9120(13) 0.1106(5) 0.7921(14) 0.039(3) Uani 0.542(17) 1 d D U P B 1
H21A H 0.866205 0.137401 0.837465 0.047 Uiso 0.542(17) 1 calc R U P B 1
H21B H 0.848670 0.095358 0.722207 0.047 Uiso 0.542(17) 1 calc R U P B 1
C22 C 1.0076(13) 0.1500(4) 0.7469(10) 0.030(2) Uani 0.542(17) 1 d D U P B 1
H22A H 0.974158 0.192265 0.734692 0.036 Uiso 0.542(17) 1 calc R U P B 1
H22B H 1.087964 0.151458 0.808551 0.036 Uiso 0.542(17) 1 calc R U P B 1
C17A C 1.0810(14) 0.0702(5) 0.5972(12) 0.036(3) Uani 0.458(17) 1 d D U P B 2
H17C H 1.174986 0.069739 0.622038 0.043 Uiso 0.458(17) 1 calc R U P B 2
H17D H 1.057617 0.067226 0.509461 0.043 Uiso 0.458(17) 1 calc R U P B 2
C18A C 1.0296(12) 0.0141(5) 0.6489(13) 0.034(3) Uani 0.458(17) 1 d D U P B 2
H18C H 1.051612 -0.022962 0.608581 0.041 Uiso 0.458(17) 1 calc R U P B 2
H18D H 0.935713 0.016873 0.632897 0.041 Uiso 0.458(17) 1 calc R U P B 2
C19A C 1.0834(12) 0.0076(6) 0.7846(16) 0.042(3) Uani 0.458(17) 1 d D U P B 2
H19C H 1.082182 -0.036264 0.805674 0.051 Uiso 0.458(17) 1 calc R U P B 2
H19D H 1.173409 0.020975 0.803077 0.051 Uiso 0.458(17) 1 calc R U P B 2
C20A C 1.0132(16) 0.0437(7) 0.8642(12) 0.045(3) Uani 0.458(17) 1 d D U P B 2
H20C H 0.942294 0.018103 0.878232 0.054 Uiso 0.458(17) 1 calc R U P B 2
H20D H 1.072576 0.050363 0.942033 0.054 Uiso 0.458(17) 1 calc R U P B 2
C21A C 0.9598(15) 0.1048(7) 0.8170(15) 0.040(3) Uani 0.458(17) 1 d D U P B 2
H21C H 0.938207 0.128102 0.883235 0.048 Uiso 0.458(17) 1 calc R U P B 2
H21D H 0.879584 0.097610 0.757223 0.048 Uiso 0.458(17) 1 calc R U P B 2
C22A C 1.0472(13) 0.1451(6) 0.7596(13) 0.029(3) Uiso 0.458(17) 1 d D U P B 2
H22C H 1.022927 0.188662 0.763538 0.035 Uiso 0.458(17) 1 calc R U P B 2
H22D H 1.136461 0.140480 0.804262 0.035 Uiso 0.458(17) 1 calc R U P B 2
C23 C 0.5923(4) 0.11672(17) 0.3631(3) 0.0261(8) Uani 1 1 d . . . . .
C24 C 0.4164(4) 0.04711(19) 0.3502(4) 0.0351(10) Uani 1 1 d . . . . .
H24A H 0.441854 0.035900 0.435316 0.042 Uiso 1 1 calc R U . . .
H24B H 0.449945 0.015799 0.303389 0.042 Uiso 1 1 calc R U . . .
C25 C 0.2767(6) 0.0507(3) 0.3116(8) 0.103(3) Uani 1 1 d . . . . .
H25A H 0.243982 0.078519 0.364280 0.155 Uiso 1 1 calc R U . . .
H25B H 0.240019 0.009914 0.314952 0.155 Uiso 1 1 calc R U . . .
H25C H 0.253156 0.066229 0.229951 0.155 Uiso 1 1 calc R U . . .

loop_
_atom_site_aniso_label
_atom_site_aniso_U_11
_atom_site_aniso_U_22
_atom_site_aniso_U_33
_atom_site_aniso_U_23
_atom_site_aniso_U_13
_atom_site_aniso_U_12
Au1 0.02930(10) 0.02989(10) 0.01504(10) 0.00132(5) 0.00242(7) -0.00832(5)
S1 0.0294(5) 0.0280(5) 0.0292(6) 0.0086(4) 0.0007(4) -0.0049(4)
S2 0.0322(6) 0.0330(5) 0.0424(6) 0.0137(5) 0.0071(5) 0.0071(4)
N1 0.0313(18) 0.0374(19) 0.0223(17) 0.0077(14) -0.0040(14) -0.0127(15)
N2 0.036(2) 0.0383(19) 0.0185(17) 0.0059(15) -0.0004(15) -0.0167(16)
O1 0.0291(15) 0.0306(15) 0.0325(15) 0.0111(12) -0.0005(12) -0.0059(11)
C1 0.037(2) 0.041(2) 0.016(2) 0.0000(16) 0.0029(18) -0.0140(18)
C2 0.031(2) 0.049(3) 0.032(2) 0.005(2) -0.0025(18) -0.0191(19)
C3 0.031(3) 0.050(3) 0.025(2) 0.0076(18) -0.0105(19) -0.0144(19)
C4 0.038(2) 0.037(2) 0.021(2) 0.0064(16) -0.0045(18) -0.0179(18)
C5 0.054(3) 0.035(2) 0.023(2) 0.0029(17) -0.004(2) -0.018(2)
C6 0.085(4) 0.033(2) 0.030(2) 0.0020(19) 0.000(3) -0.015(2)
C7 0.090(4) 0.044(3) 0.026(2) 0.010(2) 0.002(3) -0.023(3)
C8 0.062(3) 0.047(3) 0.021(2) 0.004(2) 0.006(2) -0.017(2)
C9 0.035(2) 0.039(2) 0.023(2) 0.0049(18) 0.0015(17) -0.0144(18)
C10 0.077(4) 0.036(2) 0.021(2) 0.0008(18) 0.005(2) -0.012(2)
C11 0.119(6) 0.088(5) 0.039(3) 0.006(3) 0.017(4) 0.034(4)
C12 0.151(7) 0.070(4) 0.036(3) -0.019(3) 0.011(4) -0.067(5)
C13 0.064(4) 0.069(4) 0.092(5) -0.049(4) -0.035(4) 0.030(3)
C14 0.046(4) 0.118(6) 0.115(6) 0.076(5) 0.039(4) 0.031(4)
C15 0.027(2) 0.059(3) 0.027(2) 0.005(2) 0.0075(18) -0.002(2)
C16 0.041(2) 0.0281(18) 0.0186(18) 0.0034(15) 0.0050(16) -0.0105(16)
C17 0.043(6) 0.029(4) 0.040(6) 0.005(4) 0.025(5) 0.000(3)
C18 0.038(6) 0.020(3) 0.044(6) 0.003(4) 0.016(5) 0.000(4)
C19 0.047(6) 0.034(6) 0.038(6) 0.018(5) 0.007(5) 0.001(4)
C20 0.080(9) 0.036(5) 0.029(5) 0.007(4) 0.026(6) 0.003(5)
C21 0.051(7) 0.033(5) 0.042(7) 0.003(4) 0.029(6) 0.005(4)
C22 0.043(6) 0.026(4) 0.026(4) -0.001(3) 0.016(5) 0.005(4)
C17A 0.043(7) 0.031(4) 0.032(6) -0.001(4) 0.007(5) -0.010(4)
C18A 0.032(6) 0.028(4) 0.040(6) -0.002(5) 0.004(5) -0.009(4)
C19A 0.040(6) 0.033(6) 0.047(7) 0.018(6) -0.006(6) 0.009(4)
C20A 0.047(9) 0.054(8) 0.029(6) 0.014(5) 0.001(5) -0.007(6)
C21A 0.048(8) 0.045(6) 0.032(7) -0.006(5) 0.021(7) -0.005(6)
C23 0.028(2) 0.0268(19) 0.0221(19) 0.0019(15) 0.0040(16) -0.0016(15)
C24 0.042(3) 0.029(2) 0.031(2) 0.0055(17) 0.0013(19) -0.0135(18)
C25 0.039(3) 0.108(6) 0.139(7) 0.082(5) -0.028(4) -0.039(3)

loop_
_atom_type_symbol
_atom_type_description
_atom_type_scat_dispersion_real
_atom_type_scat_dispersion_imag
_atom_type_scat_source
C C 0.0033 0.0016 'International Tables Vol C Tables 4.2.6.8 and 6.1.1.4'
H H 0.0000 0.0000 'International Tables Vol C Tables 4.2.6.8 and 6.1.1.4'
N N 0.0061 0.0033 'International Tables Vol C Tables 4.2.6.8 and 6.1.1.4'
O O 0.0106 0.0060 'International Tables Vol C Tables 4.2.6.8 and 6.1.1.4'
S S 0.1246 0.1234 'International Tables Vol C Tables 4.2.6.8 and 6.1.1.4'
Au Au -2.0133 8.8022 'International Tables Vol C Tables 4.2.6.8 and 6.1.1.4'

loop_
_geom_angle_atom_site_label_1
_geom_angle_atom_site_label_2
_geom_angle_atom_site_label_3
_geom_angle
_geom_angle_site_symmetry_1
_geom_angle_site_symmetry_3
_geom_angle_publ_flag
C1 Au1 S1 177.22(13) . . ?
C23 S1 Au1 102.70(14) . . ?
C1 N1 C2 110.6(3) . . ?
C1 N1 C4 123.7(4) . . ?
C2 N1 C4 125.6(3) . . ?
C1 N2 C3 110.1(3) . . ?
C1 N2 C16 123.9(4) . . ?
C3 N2 C16 126.0(4) . . ?
C23 O1 C24 118.4(3) . . ?
N1 C1 N2 104.7(4) . . ?
N1 C1 Au1 129.1(3) . . ?
N2 C1 Au1 126.2(3) . . ?
C3 C2 N1 107.4(4) . . ?
C2 C3 N2 107.1(4) . . ?
C5 C4 C9 123.3(4) . . ?
C5 C4 N1 118.5(4) . . ?
C9 C4 N1 118.2(4) . . ?
C6 C5 C4 116.6(4) . . ?
C6 C5 C10 120.8(4) . . ?
C4 C5 C10 122.6(4) . . ?
C7 C6 C5 121.3(5) . . ?
C8 C7 C6 120.9(5) . . ?
C7 C8 C9 121.0(4) . . ?
C8 C9 C4 116.9(4) . . ?
C8 C9 C15 120.6(4) . . ?
C4 C9 C15 122.4(4) . . ?
C5 C10 C11 112.5(4) . . ?
C5 C10 C12 109.1(4) . . ?
C11 C10 C12 111.6(5) . . ?
C14 C15 C9 109.5(5) . . ?
C14 C15 C13 113.5(6) . . ?
C9 C15 C13 111.5(4) . . ?
C17A C16 N2 107.4(5) . . ?
C17A C16 C22A 123.0(7) . . ?
N2 C16 C22A 109.2(6) . . ?
N2 C16 C22 111.5(5) . . ?
N2 C16 C17 110.6(4) . . ?
C22 C16 C17 112.2(6) . . ?
C18 C17 C16 112.6(7) . . ?
C17 C18 C19 114.7(8) . . ?
C20 C19 C18 117.1(9) . . ?
C19 C20 C21 117.4(9) . . ?
C20 C21 C22 117.9(10) . . ?
C16 C22 C21 113.8(9) . . ?
C16 C17A C18A 114.7(9) . . ?
C17A C18A C19A 112.6(9) . . ?
C20A C19A C18A 115.9(9) . . ?
C21A C20A C19A 116.0(10) . . ?
C20A C21A C22A 116.1(11) . . ?
C16 C22A C21A 110.7(11) . . ?
O1 C23 S2 123.7(3) . . ?
O1 C23 S1 108.7(3) . . ?
S2 C23 S1 127.6(2) . . ?
O1 C24 C25 106.9(4) . . ?

loop_
_geom_bond_atom_site_label_1
_geom_bond_atom_site_label_2
_geom_bond_distance
_geom_bond_site_symmetry_2
_geom_bond_publ_flag
Au1 C1 1.994(5) . ?
Au1 S1 2.2988(11) . ?
S1 C23 1.734(4) . ?
S2 C23 1.649(4) . ?
N1 C1 1.352(5) . ?
N1 C2 1.380(5) . ?
N1 C4 1.441(5) . ?
N2 C1 1.361(6) . ?
N2 C3 1.388(6) . ?
N2 C16 1.480(5) . ?
O1 C23 1.345(5) . ?
O1 C24 1.461(5) . ?
C2 C3 1.328(6) . ?
C4 C5 1.397(6) . ?
C4 C9 1.406(6) . ?
C5 C6 1.393(6) . ?
C5 C10 1.510(6) . ?
C6 C7 1.390(7) . ?
C7 C8 1.356(7) . ?
C8 C9 1.404(6) . ?
C9 C15 1.508(7) . ?
C10 C11 1.511(9) . ?
C10 C12 1.541(7) . ?
C13 C15 1.515(7) . ?
C14 C15 1.506(7) . ?
C16 C17A 1.420(12) . ?
C16 C22A 1.512(15) . ?
C16 C22 1.522(10) . ?
C16 C17 1.621(10) . ?
C17 C18 1.530(10) . ?
C18 C19 1.543(13) . ?
C19 C20 1.514(13) . ?
C20 C21 1.503(12) . ?
C21 C22 1.523(11) . ?
C17A C18A 1.521(12) . ?
C18A C19A 1.550(14) . ?
C19A C20A 1.535(15) . ?
C20A C21A 1.506(14) . ?
C21A C22A 1.545(12) . ?
C24 C25 1.474(7) . ?
